data_4308928
loop_
_publ_author_name
'Marina Porchia'
'Grazia Papini'
'Carlo Santini'
'Giancarlo Gioia Lobbia'
'Maura Pellei'
'Francesco Tisato'
'Giuliano Bandoli'
'Alessandro Dolmella'

_publ_section_title
;
Novel Rhenium(V) Oxo Complexes Containing Bis(pyrazol-1-yl)acetate and
Bis(pyrazol-1-yl) Sulfonate as Tripodal N,N,O-heteroscorpionate Ligands
;
_journal_name_full 'Inorganic Chemistry'
_journal_page_first 4045
_journal_page_last 4054
_journal_paper_doi 10.1021/ic050193x
_journal_volume 44
_journal_year 2005
_chemical_formula_sum 'C14 H19 N4 O5 Re'
_chemical_formula_weight 509.53
_chemical_name_systematic
; 
 ? 
;
_space_group_IT_number 2
_symmetry_cell_setting triclinic
_symmetry_space_group_name_Hall '-P 1'
_symmetry_space_group_name_H-M 'P -1'
_atom_sites_solution_hydrogens geom
_atom_sites_solution_primary heavy
_atom_sites_solution_secondary difmap
_audit_creation_method SHELXL-97
_cell_angle_alpha 89.91(3)
_cell_angle_beta 80.86(3)
_cell_angle_gamma 84.40(3)
_cell_formula_units_Z 2
_cell_length_a 7.274(1)
_cell_length_b 8.618(2)
_cell_length_c 12.82(3)
_cell_measurement_temperature 293(2)
_cell_volume 789.6(19)
_computing_cell_refinement 'X-RED Ver.1.22 (2001) STOE & Cie GmbH,Darmstadt'
_computing_data_collection 'CrysAlis Ver.1.169.9(release 21.05.02) Oxford Diffraction Ltd.'
_computing_data_reduction 'X-RED Ver.1.22 (2001) STOE & Cie GmbH,Darmstadt'
_computing_molecular_graphics 'SHELXTL NT Ver. 5.10 (Bruker,1999)'
_computing_publication_material 'SHELXTL NT Ver. 5.10 (Bruker,1999)'
_computing_structure_refinement 'SHELXL-97 (Sheldrick, 1997)'
_computing_structure_solution 'SHELXTL NT Ver. 5.10 (Bruker,1999)'
_diffrn_ambient_temperature 293(2)
_diffrn_measured_fraction_theta_full 0.781
_diffrn_measured_fraction_theta_max 0.781
_diffrn_measurement_method 'STADI4 CCD'
_diffrn_radiation_monochromator graphite
_diffrn_radiation_source 'fine-focus sealed tube'
_diffrn_radiation_type MoK\a
_diffrn_radiation_wavelength 0.71073
_diffrn_reflns_av_R_equivalents 0.0000
_diffrn_reflns_av_sigmaI/netI 0.0231
_diffrn_reflns_limit_h_max 9
_diffrn_reflns_limit_h_min -9
_diffrn_reflns_limit_k_max 9
_diffrn_reflns_limit_k_min -11
_diffrn_reflns_limit_l_max 8
_diffrn_reflns_limit_l_min -17
_diffrn_reflns_number 3340
_diffrn_reflns_theta_full 29.21
_diffrn_reflns_theta_max 29.21
_diffrn_reflns_theta_min 3.49
_exptl_absorpt_coefficient_mu 7.728
_exptl_absorpt_correction_T_max 0.568
_exptl_absorpt_correction_T_min 0.341
_exptl_absorpt_correction_type experimntal
_exptl_crystal_colour blue
_exptl_crystal_density_diffrn 2.142
_exptl_crystal_density_method 'not measured'
_exptl_crystal_description cuboids
_exptl_crystal_F_000 246
_exptl_crystal_size_max 0.20
_exptl_crystal_size_mid 0.20
_exptl_crystal_size_min 0.20
_refine_diff_density_max 0.807
_refine_diff_density_min -1.110
_refine_diff_density_rms 0.213
_refine_ls_extinction_method none
_refine_ls_goodness_of_fit_ref 1.143
_refine_ls_hydrogen_treatment 'riding model'
_refine_ls_matrix_type full
_refine_ls_number_parameters 217
_refine_ls_number_reflns 3340
_refine_ls_number_restraints 0
_refine_ls_restrained_S_all 1.143
_refine_ls_R_factor_all 0.0406
_refine_ls_R_factor_gt 0.0390
_refine_ls_shift/su_max 0.000
_refine_ls_shift/su_mean 0.000
_refine_ls_structure_factor_coef Fsqd
_refine_ls_weighting_details 'calc w=1/[\s^2^(Fo^2^)+(0.0590P)^2^+3.2897P] where P=(Fo^2^+2Fc^2^)/3'
_refine_ls_weighting_scheme calc
_refine_ls_wR_factor_gt 0.0997
_refine_ls_wR_factor_ref 0.1006
_reflns_number_gt 3142
_reflns_number_total 3340
_reflns_threshold_expression >2sigma(I)
_cod_data_source_file ic050193xsi20050204_043327_3.cif
_cod_data_source_block Compound11
_cod_depositor_comments
;
The following automatic conversions were performed:
'_symmetry_cell_setting' value 'Triclinic' changed to 'triclinic'
according to '/home/saulius/struct/CIF-dictionaries/cif_core.dic'
dictionary named 'cif_core.dic' version 2.4.1 from 2010-06-29.

Automatic conversion script
Id: cif_fix_enum 1527 2010-12-29 10:47:43Z saulius 
;
_cod_original_cell_volume 789.7(3)
_cod_database_code 4308928

loop_
_symmetry_equiv_pos_as_xyz
'x, y, z'
'-x, -y, -z'

loop_
_atom_site_label
_atom_site_type_symbol
_atom_site_fract_x
_atom_site_fract_y
_atom_site_fract_z
_atom_site_U_iso_or_equiv
_atom_site_adp_type
_atom_site_occupancy
_atom_site_symmetry_multiplicity
_atom_site_calc_flag
_atom_site_refinement_flags
_atom_site_disorder_assembly
_atom_site_disorder_group
Re Re 0.40680(3) 0.36834(3) 0.68818(2) 0.02352(10) Uani 1 1 d . . .
O1 O 0.5517(8) 0.4662(7) 0.6039(5) 0.0398(13) Uani 1 1 d . . .
O2 O 0.2920(6) 0.2227(6) 0.8154(4) 0.0296(11) Uani 1 1 d . . .
O3 O 0.3224(7) 0.0720(7) 0.9529(5) 0.0380(12) Uani 1 1 d . . .
O4 O 0.2459(7) 0.2684(6) 0.6072(5) 0.0331(11) Uani 1 1 d . . .
O5 O 0.1831(7) 0.5080(6) 0.7316(4) 0.0332(11) Uani 1 1 d . . .
N1 N 0.5361(7) 0.4395(6) 0.8166(5) 0.0245(11) Uani 1 1 d . . .
N2 N 0.6300(7) 0.3303(6) 0.8717(5) 0.0229(11) Uani 1 1 d . . .
N3 N 0.6042(8) 0.1672(7) 0.6709(5) 0.0260(12) Uani 1 1 d . . .
N4 N 0.6832(7) 0.1114(6) 0.7539(5) 0.0235(11) Uani 1 1 d . . .
C1 C 0.3856(9) 0.1504(7) 0.8785(5) 0.0228(12) Uani 1 1 d . . .
C2 C 0.6004(9) 0.1677(7) 0.8595(5) 0.0217(12) Uani 1 1 d . . .
H2A H 0.6594 0.1059 0.9117 0.026 Uiso 1 1 calc R . .
C3 C 0.5820(9) 0.5775(8) 0.8430(6) 0.0269(14) Uani 1 1 d . . .
C4 C 0.7041(9) 0.5565(8) 0.9175(6) 0.0301(15) Uani 1 1 d . . .
H4A H 0.7556 0.6345 0.9500 0.036 Uiso 1 1 calc R . .
C5 C 0.7332(8) 0.3979(8) 0.9333(6) 0.0264(13) Uani 1 1 d . . .
C6 C 0.6988(9) 0.0913(8) 0.5851(6) 0.0267(14) Uani 1 1 d . . .
C7 C 0.8344(10) -0.0167(8) 0.6159(6) 0.0315(15) Uani 1 1 d . . .
H7A H 0.9167 -0.0869 0.5719 0.038 Uiso 1 1 calc R . .
C8 C 0.8244(9) -0.0006(7) 0.7221(6) 0.0267(14) Uani 1 1 d . . .
C9 C 0.5125(12) 0.7244(8) 0.7930(8) 0.0392(18) Uani 1 1 d . . .
H9A H 0.4303 0.7003 0.7450 0.059 Uiso 1 1 calc R . .
H9B H 0.6168 0.7719 0.7552 0.059 Uiso 1 1 calc R . .
H9C H 0.4459 0.7952 0.8469 0.059 Uiso 1 1 calc R . .
C10 C 0.8554(10) 0.3101(10) 1.0002(7) 0.0389(18) Uani 1 1 d . . .
H10A H 0.8449 0.2005 0.9937 0.058 Uiso 1 1 calc R . .
H10B H 0.8175 0.3427 1.0726 0.058 Uiso 1 1 calc R . .
H10C H 0.9830 0.3304 0.9775 0.058 Uiso 1 1 calc R . .
C11 C 0.6589(12) 0.1313(11) 0.4767(6) 0.0409(18) Uani 1 1 d . . .
H11A H 0.5547 0.2100 0.4819 0.061 Uiso 1 1 calc R . .
H11B H 0.6294 0.0398 0.4427 0.061 Uiso 1 1 calc R . .
H11C H 0.7670 0.1699 0.4359 0.061 Uiso 1 1 calc R . .
C13 C 0.0789(17) 0.3611(13) 0.6021(15) 0.098(6) Uani 1 1 d . . .
H13A H 0.0818 0.3978 0.5303 0.117 Uiso 1 1 calc R . .
H13B H -0.0238 0.2965 0.6171 0.117 Uiso 1 1 calc R . .
C14 C 0.0423(14) 0.4882(17) 0.6697(10) 0.072(4) Uani 1 1 d . . .
H14A H -0.0743 0.4784 0.7166 0.086 Uiso 1 1 calc R . .
H14B H 0.0249 0.5814 0.6284 0.086 Uiso 1 1 calc R . .
C12 C 0.9445(11) -0.0767(9) 0.7977(7) 0.0384(18) Uani 1 1 d . . .
H12A H 0.8974 -0.0387 0.8682 0.058 Uiso 1 1 calc R . .
H12B H 1.0711 -0.0520 0.7779 0.058 Uiso 1 1 calc R . .
H12C H 0.9412 -0.1877 0.7951 0.058 Uiso 1 1 calc R . .

loop_
_atom_site_aniso_label
_atom_site_aniso_U_11
_atom_site_aniso_U_22
_atom_site_aniso_U_33
_atom_site_aniso_U_23
_atom_site_aniso_U_13
_atom_site_aniso_U_12
Re 0.02702(14) 0.02396(14) 0.02204(17) 0.00509(10) -0.00990(10) -0.00509(9)
O1 0.039(3) 0.048(3) 0.035(3) 0.016(3) -0.007(2) -0.011(2)
O2 0.026(2) 0.036(2) 0.031(3) 0.018(2) -0.0108(19) -0.0104(18)
O3 0.033(3) 0.043(3) 0.038(3) 0.018(2) -0.004(2) -0.008(2)
O4 0.038(3) 0.034(2) 0.033(3) -0.001(2) -0.021(2) -0.004(2)
O5 0.036(3) 0.034(3) 0.032(3) 0.000(2) -0.017(2) 0.003(2)
N1 0.027(2) 0.021(2) 0.027(3) 0.003(2) -0.007(2) -0.0032(19)
N2 0.026(2) 0.025(2) 0.020(3) 0.002(2) -0.010(2) -0.0060(19)
N3 0.029(3) 0.031(3) 0.020(3) 0.002(2) -0.008(2) -0.004(2)
N4 0.024(2) 0.027(3) 0.021(3) 0.003(2) -0.006(2) -0.003(2)
C1 0.025(3) 0.020(3) 0.025(3) 0.001(2) -0.005(2) -0.005(2)
C2 0.027(3) 0.021(3) 0.020(3) 0.004(2) -0.009(2) -0.003(2)
C3 0.031(3) 0.025(3) 0.026(4) -0.003(3) -0.004(3) -0.007(2)
C4 0.027(3) 0.031(3) 0.033(4) -0.008(3) -0.004(3) -0.011(3)
C5 0.023(3) 0.037(3) 0.021(3) -0.002(3) -0.005(2) -0.008(2)
C6 0.030(3) 0.030(3) 0.020(4) -0.004(3) -0.003(3) -0.008(2)
C7 0.032(3) 0.028(3) 0.033(4) -0.003(3) -0.001(3) -0.003(3)
C8 0.025(3) 0.020(3) 0.035(4) 0.001(3) -0.003(3) -0.003(2)
C9 0.047(4) 0.019(3) 0.054(6) 0.004(3) -0.013(4) -0.008(3)
C10 0.031(3) 0.053(5) 0.037(5) -0.001(4) -0.015(3) -0.005(3)
C11 0.047(4) 0.051(5) 0.026(4) 0.000(4) -0.006(3) -0.009(4)
C13 0.070(7) 0.057(6) 0.183(17) -0.049(9) -0.094(9) 0.027(6)
C14 0.040(5) 0.109(10) 0.068(8) -0.027(7) -0.032(5) 0.023(5)
C12 0.036(4) 0.036(4) 0.042(5) 0.007(3) -0.008(3) 0.007(3)

loop_
_atom_type_symbol
_atom_type_description
_atom_type_scat_dispersion_real
_atom_type_scat_dispersion_imag
_atom_type_scat_source
C C 0.0033 0.0016 'International Tables Vol C Tables 4.2.6.8 and 6.1.1.4'
H H 0.0000 0.0000 'International Tables Vol C Tables 4.2.6.8 and 6.1.1.4'
N N 0.0061 0.0033 'International Tables Vol C Tables 4.2.6.8 and 6.1.1.4'
O O 0.0106 0.0060 'International Tables Vol C Tables 4.2.6.8 and 6.1.1.4'
Re Re -1.0185 7.2310 'International Tables Vol C Tables 4.2.6.8 and 6.1.1.4'

loop_
_geom_angle_atom_site_label_1
_geom_angle_atom_site_label_2
_geom_angle_atom_site_label_3
_geom_angle
_geom_angle_site_symmetry_1
_geom_angle_site_symmetry_3
_geom_angle_publ_flag
O1 Re O5 106.9(3) . . ?
O1 Re O4 107.8(3) . . ?
O5 Re O4 83.1(2) . . ?
O1 Re N3 90.8(3) . . ?
O5 Re N3 162.3(2) . . ?
O4 Re N3 91.0(2) . . ?
O1 Re N1 90.2(3) . . ?
O5 Re N1 92.8(2) . . ?
O4 Re N1 161.9(2) . . ?
N3 Re N1 87.6(2) . . ?
O1 Re O2 163.6(2) . . ?
O5 Re O2 85.0(2) . . ?
O4 Re O2 84.4(2) . . ?
N3 Re O2 77.8(2) . . ?
N1 Re O2 77.7(2) . . ?
C1 O2 Re 124.9(4) . . ?
C13 O4 Re 112.1(5) . . ?
C14 O5 Re 112.3(5) . . ?
C3 N1 N2 106.9(6) . . ?
C3 N1 Re 131.4(5) . . ?
N2 N1 Re 120.0(4) . . ?
C5 N2 N1 111.1(5) . . ?
C5 N2 C2 130.5(6) . . ?
N1 N2 C2 118.4(5) . . ?
C6 N3 N4 106.5(6) . . ?
C6 N3 Re 131.5(5) . . ?
N4 N3 Re 120.9(4) . . ?
C8 N4 N3 110.9(6) . . ?
C8 N4 C2 130.4(6) . . ?
N3 N4 C2 118.5(5) . . ?
O3 C1 O2 125.8(6) . . ?
O3 C1 C2 118.3(6) . . ?
O2 C1 C2 115.9(5) . . ?
N2 C2 N4 110.0(5) . . ?
N2 C2 C1 109.4(5) . . ?
N4 C2 C1 109.9(5) . . ?
N1 C3 C4 108.9(6) . . ?
N1 C3 C9 121.6(7) . . ?
C4 C3 C9 129.4(7) . . ?
C5 C4 C3 106.9(6) . . ?
N2 C5 C4 106.2(6) . . ?
N2 C5 C10 123.9(7) . . ?
C4 C5 C10 129.9(7) . . ?
N3 C6 C7 108.8(6) . . ?
N3 C6 C11 121.5(7) . . ?
C7 C6 C11 129.6(7) . . ?
C8 C7 C6 107.3(6) . . ?
N4 C8 C7 106.4(6) . . ?
N4 C8 C12 122.1(7) . . ?
C7 C8 C12 131.4(6) . . ?
C14 C13 O4 115.5(8) . . ?
C13 C14 O5 114.8(8) . . ?

loop_
_geom_bond_atom_site_label_1
_geom_bond_atom_site_label_2
_geom_bond_distance
_geom_bond_site_symmetry_2
_geom_bond_publ_flag
Re O1 1.673(5) . ?
Re O5 1.933(5) . ?
Re O4 1.943(5) . ?
Re N3 2.128(6) . ?
Re N1 2.140(6) . ?
Re O2 2.168(5) . ?
O2 C1 1.264(8) . ?
O3 C1 1.224(8) . ?
O4 C13 1.398(10) . ?
O5 C14 1.414(11) . ?
N1 C3 1.324(8) . ?
N1 N2 1.371(7) . ?
N2 C5 1.342(9) . ?
N2 C2 1.451(8) . ?
N3 C6 1.336(9) . ?
N3 N4 1.353(8) . ?
N4 C8 1.352(8) . ?
N4 C2 1.456(9) . ?
C1 C2 1.564(8) . ?
C3 C4 1.404(11) . ?
C3 C9 1.499(10) . ?
C4 C5 1.382(10) . ?
C5 C10 1.486(10) . ?
C6 C7 1.392(10) . ?
C6 C11 1.498(11) . ?
C7 C8 1.359(11) . ?
C8 C12 1.513(10) . ?
C13 C14 1.376(16) . ?
